data_7232107
loop_
_publ_author_name
'Hyodo, Tadashi'
'Kawahata, Masatoshi'
'Hikami, Yuya'
'Komatsu, Ai'
'Tominaga, Masahide'
'Yamaguchi, Kentaro'

_publ_section_title
;
 Cycloalkanes and cycloalkenes in dispersive force oriented inclusion
 crystals by a functionalized acyclic host molecule
;
_journal_issue 10
_journal_name_full CrystEngComm
_journal_page_first 1548
_journal_paper_doi 10.1039/C8CE01990H
_journal_volume 21
_journal_year 2019
_chemical_formula_sum 'C37.5 H41 Cl2 N4 O6'
_chemical_formula_weight 714.64
_space_group_crystal_system triclinic
_space_group_IT_number 2
_space_group_name_Hall '-P 1'
_space_group_name_H-M_alt 'P -1'
_symmetry_space_group_name_Hall '-P 1'
_symmetry_space_group_name_H-M 'P -1'
_atom_sites_solution_hydrogens geom
_audit_creation_method SHELXL-2018/3
_audit_update_record
;
2018-11-22 deposited with the CCDC.
2018-12-27 downloaded from the CCDC.
;
_cell_angle_alpha 78.670(3)
_cell_angle_beta 71.719(3)
_cell_angle_gamma 71.595(3)
_cell_formula_units_Z 2
_cell_length_a 9.9369(5)
_cell_length_b 13.0256(7)
_cell_length_c 14.9773(8)
_cell_measurement_reflns_used 9742
_cell_measurement_temperature 100(2)
_cell_measurement_theta_max 78.44
_cell_measurement_theta_min 3.61
_cell_volume 1736.34(16)
_computing_cell_refinement 'SAINT (Bruker AXS, 2015)'
_computing_data_collection 'APEX3 (Bruker AXS, 2015)'
_computing_data_reduction 'SAINT (Bruker AXS, 2015)'
_computing_molecular_graphics 'ORTEP-3 for Windows (Farrugia, 1997)'
_computing_publication_material 'SHELXLE (H\"ubschle et al., 2011)'
_computing_structure_refinement 'SHELXL-2018/3 (Sheldrick, 2018)'
_computing_structure_solution 'SHELXT 2014/5 (Sheldrick, 2014)'
_diffrn_ambient_temperature 100(2)
_diffrn_detector_area_resol_mean 10.24
_diffrn_measured_fraction_theta_full 0.994
_diffrn_measured_fraction_theta_max 0.941
_diffrn_measurement_device_type 'BrukerD8 goniometer'
_diffrn_measurement_method 'omega and phi scans'
_diffrn_radiation_type CuK\a
_diffrn_radiation_wavelength 1.54178
_diffrn_reflns_av_R_equivalents 0.0779
_diffrn_reflns_av_unetI/netI 0.1082
_diffrn_reflns_Laue_measured_fraction_full 0.994
_diffrn_reflns_Laue_measured_fraction_max 0.941
_diffrn_reflns_limit_h_max 12
_diffrn_reflns_limit_h_min -11
_diffrn_reflns_limit_k_max 15
_diffrn_reflns_limit_k_min -16
_diffrn_reflns_limit_l_max 18
_diffrn_reflns_limit_l_min -18
_diffrn_reflns_number 21375
_diffrn_reflns_point_group_measured_fraction_full 0.994
_diffrn_reflns_point_group_measured_fraction_max 0.941
_diffrn_reflns_theta_full 67.679
_diffrn_reflns_theta_max 79.363
_diffrn_reflns_theta_min 3.126
_diffrn_source 'rotating-anode X-ray tube'
_exptl_absorpt_coefficient_mu 2.119
_exptl_absorpt_correction_T_max 0.9343
_exptl_absorpt_correction_T_min 0.8093
_exptl_absorpt_correction_type empirical
_exptl_absorpt_process_details 'SADABS Sheldrick 1996'
_exptl_crystal_colour colourless
_exptl_crystal_density_diffrn 1.367
_exptl_crystal_description prismatic
_exptl_crystal_F_000 752
_exptl_crystal_size_max 0.050
_exptl_crystal_size_mid 0.050
_exptl_crystal_size_min 0.030
_refine_diff_density_max 0.853
_refine_diff_density_min -0.659
_refine_diff_density_rms 0.084
_refine_ls_extinction_method none
_refine_ls_goodness_of_fit_ref 1.046
_refine_ls_hydrogen_treatment constr
_refine_ls_matrix_type full
_refine_ls_number_parameters 482
_refine_ls_number_reflns 7109
_refine_ls_number_restraints 42
_refine_ls_restrained_S_all 1.044
_refine_ls_R_factor_all 0.1637
_refine_ls_R_factor_gt 0.0890
_refine_ls_shift/su_max 0.000
_refine_ls_shift/su_mean 0.000
_refine_ls_structure_factor_coef Fsqd
_refine_ls_weighting_details 'w=1/[\s^2^(Fo^2^)+(0.1265P)^2^+0.7637P] where P=(Fo^2^+2Fc^2^)/3'
_refine_ls_weighting_scheme calc
_refine_ls_wR_factor_gt 0.2211
_refine_ls_wR_factor_ref 0.2603
_reflns_Friedel_coverage 0.000
_reflns_number_gt 3731
_reflns_number_total 7109
_reflns_threshold_expression 'I > 2\s(I)'
_cod_data_source_file c8ce01990h2.cif
_cod_data_source_block 1c
_cod_depositor_comments 'Adding full bibliography for 7232101--7232107.cif.'
_cod_original_formula_sum 'C37.50 H41 Cl2 N4 O6'
_cod_database_code 7232107
_shelx_shelxl_version_number 2018/3
_shelx_space_group_comment
;
The symmetry employed for this shelxl refinement is uniquely defined
by the following loop, which should always be used as a source of
symmetry information in preference to the above space-group names.
They are only intended as comments.
;
_shelx_estimated_absorpt_t_min 0.901
_shelx_estimated_absorpt_t_max 0.939

loop_
_space_group_symop_operation_xyz
'x, y, z'
'-x, -y, -z'

loop_
_atom_site_label
_atom_site_type_symbol
_atom_site_fract_x
_atom_site_fract_y
_atom_site_fract_z
_atom_site_U_iso_or_equiv
_atom_site_adp_type
_atom_site_occupancy
_atom_site_site_symmetry_order
_atom_site_calc_flag
_atom_site_refinement_flags_posn
_atom_site_refinement_flags_adp
_atom_site_refinement_flags_occupancy
_atom_site_disorder_assembly
_atom_site_disorder_group
C1 C 0.4025(5) 0.1533(4) 0.2492(3) 0.0282(10) Uani 1 1 d . . . . .
C2 C 0.2561(5) 0.1416(4) 0.3200(3) 0.0346(11) Uani 1 1 d . . . . .
H2A H 0.217721 0.199325 0.363047 0.042 Uiso 1 1 calc R U . . .
H2AB H 0.272801 0.070196 0.358708 0.042 Uiso 1 1 calc R U . . .
C3 C 0.1424(5) 0.1510(4) 0.2660(3) 0.0350(11) Uani 1 1 d . . . . .
H3 H 0.047557 0.144214 0.312678 0.042 Uiso 1 1 calc R U . . .
C4 C 0.1161(5) 0.2613(4) 0.2075(3) 0.0322(10) Uani 1 1 d . . . . .
H4A H 0.078023 0.319723 0.249806 0.039 Uiso 1 1 calc R U . . .
H4AB H 0.041058 0.268237 0.174522 0.039 Uiso 1 1 calc R U . . .
C5 C 0.2595(5) 0.2745(4) 0.1345(3) 0.0278(10) Uani 1 1 d . . . . .
C6 C 0.3731(5) 0.2625(3) 0.1895(3) 0.0285(10) Uani 1 1 d . . . . .
H6A H 0.466790 0.270832 0.143910 0.034 Uiso 1 1 calc R U . . .
H6AB H 0.336156 0.321534 0.231108 0.034 Uiso 1 1 calc R U . . .
C7 C 0.3144(5) 0.1829(3) 0.0709(3) 0.0292(10) Uani 1 1 d . . . . .
H7A H 0.240168 0.189180 0.037454 0.035 Uiso 1 1 calc R U . . .
H7AB H 0.406847 0.189581 0.022875 0.035 Uiso 1 1 calc R U . . .
C8 C 0.3420(5) 0.0723(4) 0.1292(3) 0.0327(11) Uani 1 1 d . . . . .
H8 H 0.379208 0.013279 0.086680 0.039 Uiso 1 1 calc R U . . .
C9 C 0.4568(5) 0.0626(4) 0.1825(3) 0.0321(10) Uani 1 1 d . . . . .
H9A H 0.551084 0.068217 0.136215 0.039 Uiso 1 1 calc R U . . .
H9AB H 0.474676 -0.009509 0.220097 0.039 Uiso 1 1 calc R U . . .
C10 C 0.1987(5) 0.0609(4) 0.2021(4) 0.0394(12) Uani 1 1 d . . . . .
H10A H 0.124134 0.065402 0.169469 0.047 Uiso 1 1 calc R U . . .
H10B H 0.216423 -0.010823 0.240305 0.047 Uiso 1 1 calc R U . . .
C11 C 0.5167(5) 0.1408(4) 0.3026(3) 0.0292(10) Uani 1 1 d . . . . .
C12 C 0.5695(5) 0.0400(4) 0.3508(3) 0.0331(11) Uani 1 1 d . . . . .
H12 H 0.534259 -0.019610 0.350062 0.040 Uiso 1 1 calc R U . . .
C13 C 0.6727(5) 0.0260(4) 0.3997(3) 0.0342(11) Uani 1 1 d . . . . .
C14 C 0.7210(5) 0.1145(4) 0.4016(3) 0.0349(11) Uani 1 1 d . . . . .
C15 C 0.6694(5) 0.2145(4) 0.3558(3) 0.0366(11) Uani 1 1 d . . . . .
C16 C 0.5681(5) 0.2278(4) 0.3056(3) 0.0348(11) Uani 1 1 d . . . . .
H16 H 0.533324 0.296794 0.272966 0.042 Uiso 1 1 calc R U . . .
C17 C 0.6877(6) -0.1635(4) 0.4451(4) 0.0466(13) Uani 1 1 d . . . . .
H17A H 0.580814 -0.148972 0.471685 0.070 Uiso 1 1 calc R U . . .
H17B H 0.737390 -0.225775 0.482624 0.070 Uiso 1 1 calc R U . . .
H17C H 0.714596 -0.179833 0.379603 0.070 Uiso 1 1 calc R U . . .
C18 C 0.7842(6) 0.1460(4) 0.5327(3) 0.0379(11) Uani 1 1 d . . . . .
C19 C 0.6048(8) 0.2296(5) 0.6536(4) 0.0663(18) Uani 1 1 d . . . . .
H19 H 0.502655 0.257119 0.682555 0.080 Uiso 1 1 calc R U . . .
C20 C 0.8383(8) 0.2003(5) 0.6519(4) 0.0581(16) Uani 1 1 d . . . . .
C21 C 0.8923(6) 0.1498(4) 0.5705(4) 0.0471(13) Uani 1 1 d . . . . .
H21 H 0.994509 0.120245 0.542884 0.057 Uiso 1 1 calc R U . . .
C22 C 0.6753(8) 0.3996(5) 0.3201(5) 0.0656(18) Uani 1 1 d . . . . .
H22A H 0.720326 0.449476 0.333979 0.098 Uiso 1 1 calc R U . . .
H22B H 0.567939 0.424835 0.344247 0.098 Uiso 1 1 calc R U . . .
H22C H 0.701879 0.397680 0.251531 0.098 Uiso 1 1 calc R U . . .
C23 C 0.2400(5) 0.3859(3) 0.0761(3) 0.0275(10) Uani 1 1 d . . . . .
C24 C 0.1086(5) 0.4685(4) 0.0969(3) 0.0317(10) Uani 1 1 d . . . . .
H24 H 0.027713 0.455506 0.147569 0.038 Uiso 1 1 calc R U . . .
C25 C 0.0957(5) 0.5701(4) 0.0434(4) 0.0331(11) Uani 1 1 d . . . . .
C26 C 0.2101(5) 0.5882(3) -0.0317(3) 0.0308(10) Uani 1 1 d . . . . .
C27 C 0.3423(5) 0.5065(3) -0.0534(3) 0.0289(10) Uani 1 1 d . . . . .
C28 C 0.3574(5) 0.4063(3) 0.0003(3) 0.0280(10) Uani 1 1 d . . . . .
H28 H 0.447788 0.351027 -0.014288 0.034 Uiso 1 1 calc R U . . .
C29 C -0.1484(5) 0.6431(4) 0.1381(4) 0.0454(13) Uani 1 1 d . . . . .
H29A H -0.118648 0.630844 0.196666 0.068 Uiso 1 1 calc R U . . .
H29B H -0.179128 0.580663 0.132713 0.068 Uiso 1 1 calc R U . . .
H29C H -0.230615 0.709094 0.139083 0.068 Uiso 1 1 calc R U . . .
C30 C 0.1979(5) 0.7745(3) -0.0573(3) 0.0280(10) Uani 1 1 d . . . . .
C31 C 0.2399(5) 0.8531(4) 0.0483(4) 0.0418(12) Uani 1 1 d . . . . .
H31 H 0.268326 0.845268 0.104718 0.050 Uiso 1 1 calc R U . . .
C32 C 0.1704(5) 0.9601(4) -0.0738(4) 0.0422(13) Uani 1 1 d . . . . .
C33 C 0.1619(5) 0.8734(3) -0.1099(4) 0.0367(11) Uani 1 1 d . . . . .
H33 H 0.133617 0.881318 -0.166370 0.044 Uiso 1 1 calc R U . . .
C34 C 0.5820(5) 0.4518(4) -0.1595(3) 0.0391(12) Uani 1 1 d . . . . .
H34A H 0.558017 0.389563 -0.172189 0.059 Uiso 1 1 calc R U . . .
H34B H 0.633773 0.428499 -0.109919 0.059 Uiso 1 1 calc R U . . .
H34C H 0.645197 0.480052 -0.217334 0.059 Uiso 1 1 calc R U . . .
N1 N 0.6413(5) 0.1839(4) 0.5731(3) 0.0502(12) Uani 1 1 d . . . . .
N2 N 0.6972(7) 0.2400(4) 0.6966(4) 0.0703(15) Uani 1 1 d . . . . .
N3 N 0.2388(4) 0.7610(3) 0.0213(3) 0.0333(9) Uani 1 1 d . . . . .
N4 N 0.2065(5) 0.9527(3) 0.0064(3) 0.0459(11) Uani 1 1 d . . . . .
O1 O 0.7326(3) -0.0687(3) 0.4470(2) 0.0388(8) Uani 1 1 d . . . . .
O2 O 0.8276(3) 0.0991(3) 0.4514(2) 0.0388(8) Uani 1 1 d . . . . .
O3 O 0.7268(4) 0.2943(3) 0.3640(2) 0.0492(10) Uani 1 1 d . . . . .
O4 O -0.0275(3) 0.6559(3) 0.0594(2) 0.0401(8) Uani 1 1 d . . . . .
O5 O 0.1927(3) 0.6869(2) -0.0901(2) 0.0339(8) Uani 1 1 d . . . . .
O6 O 0.4496(3) 0.5349(2) -0.1289(2) 0.0349(8) Uani 1 1 d . . . . .
Cl1 Cl 0.9492(2) 0.2213(2) 0.70882(14) 0.1009(8) Uani 1 1 d . . . . .
Cl2 Cl 0.13303(15) 1.08898(10) -0.13114(12) 0.0644(5) Uani 1 1 d . . . . .
C35 C -0.173(4) 0.495(3) 0.533(3) 0.130(14) Uani 0.5 1 d . U P A -1
H35A H -0.242405 0.556153 0.505634 0.156 Uiso 0.5 1 calc R U P A -1
H35B H -0.227901 0.443480 0.572533 0.156 Uiso 0.5 1 calc R U P A -1
C36 C -0.113(3) 0.538(3) 0.5938(17) 0.100(9) Uani 0.5 1 d . U P A -1
H36A H -0.081294 0.478394 0.641297 0.120 Uiso 0.5 1 calc R U P A -1
H36B H -0.193923 0.595036 0.628660 0.120 Uiso 0.5 1 calc R U P A -1
C37 C 0.027(4) 0.5911(19) 0.539(2) 0.063(6) Uani 0.5 1 d . U P A -1
H37A H 0.003532 0.642110 0.484505 0.076 Uiso 0.5 1 calc R U P A -1
H37B H 0.038141 0.633942 0.583231 0.076 Uiso 0.5 1 calc R U P A -1
C38 C 0.159(4) 0.517(3) 0.5082(15) 0.082(6) Uani 0.5 1 d . U P A -1
H38A H 0.162884 0.450317 0.552911 0.098 Uiso 0.5 1 calc R U P A -1
H38B H 0.238633 0.547130 0.509115 0.098 Uiso 0.5 1 calc R U P A -1
C39 C 0.187(3) 0.489(2) 0.4152(13) 0.083(6) Uani 0.5 1 d . U P A -1
H39A H 0.260401 0.417601 0.409419 0.099 Uiso 0.5 1 calc R U P A -1
H39B H 0.232319 0.543044 0.369481 0.099 Uiso 0.5 1 calc R U P A -1
C40 C 0.053(3) 0.484(2) 0.3843(18) 0.091(7) Uani 0.5 1 d . U P A -1
H40A H -0.002753 0.559455 0.368567 0.109 Uiso 0.5 1 calc R U P A -1
H40B H 0.093211 0.448341 0.325148 0.109 Uiso 0.5 1 calc R U P A -1
C41 C -0.042(6) 0.432(3) 0.445(3) 0.122(11) Uani 0.5 1 d . U P A -1
H41A H 0.015805 0.364682 0.473728 0.147 Uiso 0.5 1 calc R U P A -1
H41B H -0.092268 0.409848 0.407314 0.147 Uiso 0.5 1 calc R U P A -1

loop_
_atom_site_aniso_label
_atom_site_aniso_U_11
_atom_site_aniso_U_22
_atom_site_aniso_U_33
_atom_site_aniso_U_23
_atom_site_aniso_U_13
_atom_site_aniso_U_12
C1 0.027(2) 0.033(2) 0.028(2) 0.0056(19) -0.0144(19) -0.0110(19)
C2 0.032(2) 0.041(3) 0.028(2) 0.014(2) -0.013(2) -0.011(2)
C3 0.031(2) 0.040(3) 0.033(3) 0.010(2) -0.012(2) -0.015(2)
C4 0.029(2) 0.031(2) 0.035(3) 0.010(2) -0.014(2) -0.009(2)
C5 0.026(2) 0.032(2) 0.030(2) 0.003(2) -0.0163(19) -0.0100(19)
C6 0.029(2) 0.029(2) 0.029(2) 0.0081(19) -0.015(2) -0.0106(19)
C7 0.035(2) 0.026(2) 0.032(2) 0.0077(19) -0.019(2) -0.0126(19)
C8 0.034(3) 0.030(2) 0.039(3) 0.004(2) -0.019(2) -0.011(2)
C9 0.032(2) 0.033(3) 0.036(3) 0.009(2) -0.019(2) -0.013(2)
C10 0.037(3) 0.034(3) 0.055(3) 0.009(2) -0.025(2) -0.017(2)
C11 0.031(2) 0.031(2) 0.026(2) 0.0105(19) -0.0144(19) -0.0115(19)
C12 0.030(2) 0.037(3) 0.036(3) 0.008(2) -0.018(2) -0.012(2)
C13 0.029(2) 0.039(3) 0.029(2) 0.014(2) -0.014(2) -0.006(2)
C14 0.032(2) 0.051(3) 0.029(2) 0.009(2) -0.017(2) -0.020(2)
C15 0.040(3) 0.048(3) 0.030(2) 0.005(2) -0.014(2) -0.024(2)
C16 0.043(3) 0.036(3) 0.035(3) 0.008(2) -0.023(2) -0.020(2)
C17 0.046(3) 0.042(3) 0.050(3) 0.008(3) -0.022(3) -0.008(2)
C18 0.049(3) 0.043(3) 0.026(2) 0.008(2) -0.016(2) -0.021(2)
C19 0.072(4) 0.070(4) 0.051(4) -0.019(3) -0.008(3) -0.014(4)
C20 0.084(5) 0.064(4) 0.044(3) 0.013(3) -0.024(3) -0.049(4)
C21 0.056(3) 0.055(3) 0.040(3) 0.009(3) -0.023(3) -0.026(3)
C22 0.105(5) 0.047(4) 0.074(4) 0.014(3) -0.059(4) -0.039(4)
C23 0.031(2) 0.025(2) 0.034(2) 0.0054(19) -0.021(2) -0.0099(19)
C24 0.030(2) 0.031(2) 0.041(3) 0.002(2) -0.021(2) -0.011(2)
C25 0.034(3) 0.024(2) 0.049(3) -0.001(2) -0.028(2) -0.0032(19)
C26 0.043(3) 0.025(2) 0.031(2) 0.009(2) -0.024(2) -0.011(2)
C27 0.037(2) 0.028(2) 0.031(2) 0.0079(19) -0.024(2) -0.012(2)
C28 0.035(2) 0.024(2) 0.030(2) 0.0067(19) -0.020(2) -0.0117(19)
C29 0.035(3) 0.044(3) 0.058(3) -0.010(3) -0.017(3) -0.006(2)
C30 0.028(2) 0.022(2) 0.036(2) 0.0027(19) -0.019(2) -0.0026(18)
C31 0.041(3) 0.041(3) 0.049(3) -0.010(3) -0.012(2) -0.016(2)
C32 0.025(2) 0.027(3) 0.064(4) -0.002(3) 0.001(2) -0.007(2)
C33 0.032(3) 0.023(2) 0.053(3) 0.004(2) -0.016(2) -0.0052(19)
C34 0.036(3) 0.041(3) 0.036(3) -0.003(2) -0.007(2) -0.010(2)
N1 0.048(3) 0.060(3) 0.043(3) -0.002(2) -0.016(2) -0.013(2)
N2 0.095(4) 0.071(4) 0.055(3) -0.014(3) -0.018(3) -0.034(3)
N3 0.030(2) 0.034(2) 0.040(2) -0.0039(18) -0.0153(18) -0.0093(17)
N4 0.044(3) 0.031(2) 0.062(3) -0.010(2) -0.006(2) -0.0144(19)
O1 0.0331(18) 0.042(2) 0.0418(19) 0.0120(16) -0.0243(16) -0.0063(15)
O2 0.0311(17) 0.059(2) 0.0315(17) 0.0052(16) -0.0168(14) -0.0172(16)
O3 0.060(2) 0.062(2) 0.046(2) 0.0151(18) -0.0323(19) -0.040(2)
O4 0.0384(19) 0.0309(18) 0.052(2) -0.0005(16) -0.0208(17) -0.0040(15)
O5 0.049(2) 0.0201(15) 0.0414(18) 0.0069(14) -0.0314(16) -0.0084(14)
O6 0.0399(18) 0.0302(17) 0.0345(18) 0.0094(14) -0.0153(15) -0.0119(14)
Cl1 0.1010(15) 0.155(2) 0.0729(12) -0.0145(13) -0.0310(11) -0.0620(15)
Cl2 0.0485(8) 0.0268(7) 0.0998(13) 0.0076(7) -0.0079(8) -0.0064(6)
C35 0.118(18) 0.11(2) 0.13(3) -0.01(2) 0.00(2) -0.024(15)
C36 0.123(19) 0.106(16) 0.063(14) -0.042(12) 0.017(14) -0.043(14)
C37 0.099(14) 0.045(8) 0.052(9) 0.008(7) -0.021(9) -0.035(9)
C38 0.090(14) 0.090(14) 0.056(12) -0.008(11) -0.008(11) -0.025(11)
C39 0.116(14) 0.105(14) 0.056(10) 0.011(10) -0.034(11) -0.072(11)
C40 0.143(19) 0.098(14) 0.065(12) 0.004(10) -0.040(12) -0.074(13)
C41 0.12(2) 0.15(2) 0.10(2) -0.03(2) -0.021(17) -0.05(2)

loop_
_atom_type_symbol
_atom_type_description
_atom_type_scat_dispersion_real
_atom_type_scat_dispersion_imag
_atom_type_scat_source
C C 0.0181 0.0091 'International Tables Vol C Tables 4.2.6.8 and 6.1.1.4'
H H 0.0000 0.0000 'International Tables Vol C Tables 4.2.6.8 and 6.1.1.4'
N N 0.0311 0.0180 'International Tables Vol C Tables 4.2.6.8 and 6.1.1.4'
O O 0.0492 0.0322 'International Tables Vol C Tables 4.2.6.8 and 6.1.1.4'
Cl Cl 0.3639 0.7018 'International Tables Vol C Tables 4.2.6.8 and 6.1.1.4'

loop_
_geom_angle_atom_site_label_1
_geom_angle_atom_site_label_2
_geom_angle_atom_site_label_3
_geom_angle
C6 C1 C11 112.5(3)
C6 C1 C2 108.6(4)
C11 C1 C2 109.9(3)
C6 C1 C9 107.9(3)
C11 C1 C9 110.1(4)
C2 C1 C9 107.8(4)
C1 C2 C3 109.8(4)
C1 C2 H2A 109.7
C3 C2 H2A 109.7
C1 C2 H2AB 109.7
C3 C2 H2AB 109.7
H2A C2 H2AB 108.2
C10 C3 C4 110.0(4)
C10 C3 C2 110.0(4)
C4 C3 C2 109.5(4)
C10 C3 H3 109.1
C4 C3 H3 109.1
C2 C3 H3 109.1
C3 C4 C5 110.7(4)
C3 C4 H4A 109.5
C5 C4 H4A 109.5
C3 C4 H4AB 109.5
C5 C4 H4AB 109.5
H4A C4 H4AB 108.1
C23 C5 C7 111.0(3)
C23 C5 C4 112.7(4)
C7 C5 C4 107.8(4)
C23 C5 C6 108.2(3)
C7 C5 C6 109.6(4)
C4 C5 C6 107.5(3)
C1 C6 C5 112.5(3)
C1 C6 H6A 109.1
C5 C6 H6A 109.1
C1 C6 H6AB 109.1
C5 C6 H6AB 109.1
H6A C6 H6AB 107.8
C8 C7 C5 110.5(4)
C8 C7 H7A 109.5
C5 C7 H7A 109.5
C8 C7 H7AB 109.5
C5 C7 H7AB 109.5
H7A C7 H7AB 108.1
C7 C8 C10 109.6(4)
C7 C8 C9 109.7(3)
C10 C8 C9 108.4(4)
C7 C8 H8 109.7
C10 C8 H8 109.7
C9 C8 H8 109.7
C8 C9 C1 111.0(4)
C8 C9 H9A 109.4
C1 C9 H9A 109.4
C8 C9 H9AB 109.4
C1 C9 H9AB 109.4
H9A C9 H9AB 108.0
C3 C10 C8 109.4(4)
C3 C10 H10A 109.8
C8 C10 H10A 109.8
C3 C10 H10B 109.8
C8 C10 H10B 109.8
H10A C10 H10B 108.2
C16 C11 C12 118.8(4)
C16 C11 C1 121.9(4)
C12 C11 C1 119.3(4)
C13 C12 C11 120.7(4)
C13 C12 H12 119.7
C11 C12 H12 119.7
O1 C13 C12 125.2(4)
O1 C13 C14 115.8(4)
C12 C13 C14 119.0(4)
C15 C14 C13 121.3(4)
C15 C14 O2 120.2(4)
C13 C14 O2 118.5(4)
C14 C15 O3 114.9(4)
C14 C15 C16 119.6(4)
O3 C15 C16 125.5(4)
C15 C16 C11 120.5(4)
C15 C16 H16 119.7
C11 C16 H16 119.7
O1 C17 H17A 109.5
O1 C17 H17B 109.5
H17A C17 H17B 109.5
O1 C17 H17C 109.5
H17A C17 H17C 109.5
H17B C17 H17C 109.5
N1 C18 O2 119.1(4)
N1 C18 C21 123.1(5)
O2 C18 C21 117.7(5)
N2 C19 N1 126.5(6)
N2 C19 H19 116.7
N1 C19 H19 116.7
N2 C20 C21 126.7(6)
N2 C20 Cl1 110.6(5)
C21 C20 Cl1 122.8(5)
C20 C21 C18 113.7(5)
C20 C21 H21 123.2
C18 C21 H21 123.2
O3 C22 H22A 109.5
O3 C22 H22B 109.5
H22A C22 H22B 109.5
O3 C22 H22C 109.5
H22A C22 H22C 109.5
H22B C22 H22C 109.5
C24 C23 C28 119.0(4)
C24 C23 C5 121.6(4)
C28 C23 C5 119.4(4)
C23 C24 C25 120.1(4)
C23 C24 H24 119.9
C25 C24 H24 119.9
O4 C25 C26 115.5(4)
O4 C25 C24 124.2(4)
C26 C25 C24 120.2(4)
C25 C26 C27 120.3(4)
C25 C26 O5 120.1(4)
C27 C26 O5 119.5(4)
O6 C27 C28 125.1(4)
O6 C27 C26 114.9(4)
C28 C27 C26 120.0(4)
C27 C28 C23 120.3(4)
C27 C28 H28 119.8
C23 C28 H28 119.8
O4 C29 H29A 109.5
O4 C29 H29B 109.5
H29A C29 H29B 109.5
O4 C29 H29C 109.5
H29A C29 H29C 109.5
H29B C29 H29C 109.5
N3 C30 O5 119.2(4)
N3 C30 C33 124.0(4)
O5 C30 C33 116.7(4)
N4 C31 N3 128.1(5)
N4 C31 H31 115.9
N3 C31 H31 115.9
N4 C32 C33 124.6(5)
N4 C32 Cl2 114.5(4)
C33 C32 Cl2 120.9(4)
C30 C33 C32 114.5(5)
C30 C33 H33 122.8
C32 C33 H33 122.8
O6 C34 H34A 109.5
O6 C34 H34B 109.5
H34A C34 H34B 109.5
O6 C34 H34C 109.5
H34A C34 H34C 109.5
H34B C34 H34C 109.5
C18 N1 C19 116.5(5)
C19 N2 C20 113.5(5)
C30 N3 C31 114.6(4)
C31 N4 C32 114.2(4)
C13 O1 C17 117.6(4)
C18 O2 C14 118.0(4)
C15 O3 C22 117.5(4)
C25 O4 C29 118.1(4)
C30 O5 C26 117.5(3)
C27 O6 C34 117.3(3)
C36 C35 C41 113(3)
C36 C35 H35A 108.9
C41 C35 H35A 108.9
C36 C35 H35B 108.9
C41 C35 H35B 108.9
H35A C35 H35B 107.8
C35 C36 C37 117(2)
C35 C36 H36A 108.1
C37 C36 H36A 108.1
C35 C36 H36B 108.1
C37 C36 H36B 108.1
H36A C36 H36B 107.3
C38 C37 C36 115(2)
C38 C37 H37A 108.5
C36 C37 H37A 108.5
C38 C37 H37B 108.5
C36 C37 H37B 108.5
H37A C37 H37B 107.5
C37 C38 C39 115(3)
C37 C38 H38A 108.6
C39 C38 H38A 108.6
C37 C38 H38B 108.6
C39 C38 H38B 108.6
H38A C38 H38B 107.6
C38 C39 C40 118(3)
C38 C39 H39A 107.8
C40 C39 H39A 107.8
C38 C39 H39B 107.8
C40 C39 H39B 107.8
H39A C39 H39B 107.2
C41 C40 C39 118(3)
C41 C40 H40A 107.7
C39 C40 H40A 107.7
C41 C40 H40B 107.7
C39 C40 H40B 107.7
H40A C40 H40B 107.1
C40 C41 C35 120(3)
C40 C41 H41A 107.3
C35 C41 H41A 107.3
C40 C41 H41B 107.3
C35 C41 H41B 107.3
H41A C41 H41B 106.9

loop_
_geom_bond_atom_site_label_1
_geom_bond_atom_site_label_2
_geom_bond_distance
C1 C6 1.520(6)
C1 C11 1.535(6)
C1 C2 1.540(6)
C1 C9 1.551(6)
C2 C3 1.547(6)
C2 H2A 0.9900
C2 H2AB 0.9900
C3 C10 1.516(7)
C3 C4 1.521(6)
C3 H3 1.0000
C4 C5 1.536(6)
C4 H4A 0.9900
C4 H4AB 0.9900
C5 C23 1.529(6)
C5 C7 1.530(6)
C5 C6 1.548(5)
C6 H6A 0.9900
C6 H6AB 0.9900
C7 C8 1.523(6)
C7 H7A 0.9900
C7 H7AB 0.9900
C8 C10 1.528(6)
C8 C9 1.548(6)
C8 H8 1.0000
C9 H9A 0.9900
C9 H9AB 0.9900
C10 H10A 0.9900
C10 H10B 0.9900
C11 C16 1.396(6)
C11 C12 1.396(6)
C12 C13 1.387(6)
C12 H12 0.9500
C13 O1 1.355(5)
C13 C14 1.389(7)
C14 C15 1.370(6)
C14 O2 1.421(5)
C15 O3 1.375(5)
C15 C16 1.386(6)
C16 H16 0.9500
C17 O1 1.447(6)
C17 H17A 0.9800
C17 H17B 0.9800
C17 H17C 0.9800
C18 N1 1.327(6)
C18 O2 1.356(5)
C18 C21 1.380(7)
C19 N2 1.326(8)
C19 N1 1.346(7)
C19 H19 0.9500
C20 N2 1.331(8)
C20 C21 1.374(8)
C20 Cl1 1.700(6)
C21 H21 0.9500
C22 O3 1.410(6)
C22 H22A 0.9800
C22 H22B 0.9800
C22 H22C 0.9800
C23 C24 1.396(6)
C23 C28 1.403(6)
C24 C25 1.397(6)
C24 H24 0.9500
C25 O4 1.365(5)
C25 C26 1.369(6)
C26 C27 1.396(6)
C26 O5 1.401(5)
C27 O6 1.372(5)
C27 C28 1.383(6)
C28 H28 0.9500
C29 O4 1.422(6)
C29 H29A 0.9800
C29 H29B 0.9800
C29 H29C 0.9800
C30 N3 1.325(5)
C30 O5 1.349(5)
C30 C33 1.377(6)
C31 N4 1.314(6)
C31 N3 1.343(6)
C31 H31 0.9500
C32 N4 1.335(7)
C32 C33 1.379(7)
C32 Cl2 1.713(5)
C33 H33 0.9500
C34 O6 1.425(5)
C34 H34A 0.9800
C34 H34B 0.9800
C34 H34C 0.9800
C35 C36 1.51(4)
C35 C41 1.66(5)
C35 H35A 0.9900
C35 H35B 0.9900
C36 C37 1.66(5)
C36 H36A 0.9900
C36 H36B 0.9900
C37 C38 1.36(5)
C37 H37A 0.9900
C37 H37B 0.9900
C38 C39 1.43(3)
C38 H38A 0.9900
C38 H38B 0.9900
C39 C40 1.56(3)
C39 H39A 0.9900
C39 H39B 0.9900
C40 C41 1.34(5)
C40 H40A 0.9900
C40 H40B 0.9900
C41 H41A 0.9900
C41 H41B 0.9900

loop_
_geom_torsion_atom_site_label_1
_geom_torsion_atom_site_label_2
_geom_torsion_atom_site_label_3
_geom_torsion_atom_site_label_4
_geom_torsion
C6 C1 C2 C3 58.2(5)
C11 C1 C2 C3 -178.4(4)
C9 C1 C2 C3 -58.5(5)
C1 C2 C3 C10 61.0(5)
C1 C2 C3 C4 -59.9(5)
C10 C3 C4 C5 -60.0(5)
C2 C3 C4 C5 60.9(5)
C3 C4 C5 C23 -178.0(4)
C3 C4 C5 C7 59.2(4)
C3 C4 C5 C6 -58.9(5)
C11 C1 C6 C5 179.2(4)
C2 C1 C6 C5 -59.0(5)
C9 C1 C6 C5 57.5(5)
C23 C5 C6 C1 -179.2(4)
C7 C5 C6 C1 -58.0(5)
C4 C5 C6 C1 58.9(5)
C23 C5 C7 C8 176.7(3)
C4 C5 C7 C8 -59.4(4)
C6 C5 C7 C8 57.3(5)
C5 C7 C8 C10 60.4(5)
C5 C7 C8 C9 -58.6(5)
C7 C8 C9 C1 59.4(5)
C10 C8 C9 C1 -60.4(5)
C6 C1 C9 C8 -57.9(4)
C11 C1 C9 C8 179.0(3)
C2 C1 C9 C8 59.2(4)
C4 C3 C10 C8 59.1(5)
C2 C3 C10 C8 -61.6(5)
C7 C8 C10 C3 -59.2(5)
C9 C8 C10 C3 60.6(5)
C6 C1 C11 C16 9.1(6)
C2 C1 C11 C16 -112.0(5)
C9 C1 C11 C16 129.5(5)
C6 C1 C11 C12 -171.9(4)
C2 C1 C11 C12 67.0(5)
C9 C1 C11 C12 -51.5(5)
C16 C11 C12 C13 -0.9(7)
C1 C11 C12 C13 -180.0(4)
C11 C12 C13 O1 -178.7(4)
C11 C12 C13 C14 1.2(7)
O1 C13 C14 C15 179.5(4)
C12 C13 C14 C15 -0.4(7)
O1 C13 C14 O2 0.3(6)
C12 C13 C14 O2 -179.6(4)
C13 C14 C15 O3 179.9(4)
O2 C14 C15 O3 -1.0(6)
C13 C14 C15 C16 -0.7(7)
O2 C14 C15 C16 178.5(4)
C14 C15 C16 C11 0.9(7)
O3 C15 C16 C11 -179.7(4)
C12 C11 C16 C15 -0.1(7)
C1 C11 C16 C15 178.8(4)
N2 C20 C21 C18 2.6(9)
Cl1 C20 C21 C18 -176.7(4)
N1 C18 C21 C20 -2.4(7)
O2 C18 C21 C20 179.0(4)
C7 C5 C23 C24 128.0(4)
C4 C5 C23 C24 7.0(5)
C6 C5 C23 C24 -111.7(4)
C7 C5 C23 C28 -52.7(5)
C4 C5 C23 C28 -173.7(4)
C6 C5 C23 C28 67.6(5)
C28 C23 C24 C25 -0.8(6)
C5 C23 C24 C25 178.5(4)
C23 C24 C25 O4 -179.1(4)
C23 C24 C25 C26 2.2(6)
O4 C25 C26 C27 179.0(4)
C24 C25 C26 C27 -2.2(6)
O4 C25 C26 O5 -4.4(6)
C24 C25 C26 O5 174.5(4)
C25 C26 C27 O6 -178.8(4)
O5 C26 C27 O6 4.5(5)
C25 C26 C27 C28 0.8(6)
O5 C26 C27 C28 -175.9(4)
O6 C27 C28 C23 -179.9(4)
C26 C27 C28 C23 0.6(6)
C24 C23 C28 C27 -0.6(6)
C5 C23 C28 C27 -179.9(4)
N3 C30 C33 C32 -0.5(7)
O5 C30 C33 C32 -179.4(4)
N4 C32 C33 C30 -1.5(7)
Cl2 C32 C33 C30 178.7(3)
O2 C18 N1 C19 180.0(5)
C21 C18 N1 C19 1.4(8)
N2 C19 N1 C18 -0.3(9)
N1 C19 N2 C20 0.4(10)
C21 C20 N2 C19 -1.7(9)
Cl1 C20 N2 C19 177.7(5)
O5 C30 N3 C31 -179.8(4)
C33 C30 N3 C31 1.4(6)
N4 C31 N3 C30 -0.4(7)
N3 C31 N4 C32 -1.5(7)
C33 C32 N4 C31 2.4(7)
Cl2 C32 N4 C31 -177.8(3)
C12 C13 O1 C17 1.2(7)
C14 C13 O1 C17 -178.6(4)
N1 C18 O2 C14 14.1(6)
C21 C18 O2 C14 -167.2(4)
C15 C14 O2 C18 70.7(6)
C13 C14 O2 C18 -110.2(5)
C14 C15 O3 C22 -178.6(5)
C16 C15 O3 C22 2.0(8)
C26 C25 O4 C29 -178.1(4)
C24 C25 O4 C29 3.0(6)
N3 C30 O5 C26 9.2(6)
C33 C30 O5 C26 -171.9(4)
C25 C26 O5 C30 77.3(5)
C27 C26 O5 C30 -106.0(5)
C28 C27 O6 C34 5.9(6)
C26 C27 O6 C34 -174.6(4)
C41 C35 C36 C37 38(4)
C35 C36 C37 C38 -74(3)
C36 C37 C38 C39 88(3)
C37 C38 C39 C40 -35(4)
C38 C39 C40 C41 -45(4)
C39 C40 C41 C35 80(5)
C36 C35 C41 C40 -55(5)
